data_1575938
loop_
_publ_author_name
'Liu, Ao'
'Xin, Youtao'
'Zhu, Yong-Kang'
'Jin, Yuan-Hang'
'Yang, Yue'
'Chen, Hongzhu'
'Li, Meng-Hao'
'Lou, Xin-Yue'
'Wang, Xin'
'Gao, Hui'
'Yang, Ying-Wei'

_publ_section_title
;
 Macrocycle formation-mediated augmentation in reactive oxygen species
 production.
;
_journal_issue 44
_journal_name_full 'Chemical science'
_journal_page_first 20968
_journal_page_last 20977
_journal_paper_doi 10.1039/d5sc06637a
_journal_volume 16
_journal_year 2025
_chemical_formula_moiety '2(C41 H42 O4), 1.25[C6H14O]'
_chemical_formula_sum 'C89.5 H101.5 O9.25'
_chemical_formula_weight 1325.20
_space_group_crystal_system triclinic
_space_group_IT_number 2
_space_group_name_Hall '-P 1'
_space_group_name_H-M_alt 'P -1'
_atom_sites_solution_hydrogens geom
_atom_sites_solution_primary dual
_audit_creation_date 2024-05-26
_audit_creation_method
;
Olex2 1.5
(compiled 2024.02.16 svn.r378c4104 for OlexSys, GUI svn.r6928)
;
_audit_update_record
;
2025-02-15 deposited with the CCDC.	2025-10-03 downloaded from the CCDC.
;
_cell_angle_alpha 93.260(5)
_cell_angle_beta 106.450(5)
_cell_angle_gamma 118.165(5)
_cell_formula_units_Z 2
_cell_length_a 14.788(3)
_cell_length_b 14.851(3)
_cell_length_c 21.736(4)
_cell_measurement_reflns_used 5086
_cell_measurement_temperature 100.00
_cell_measurement_theta_max 26.57
_cell_measurement_theta_min 2.75
_cell_volume 3932.3(14)
_computing_cell_refinement 'SAINT V8.40A (Bruker, 2019)'
_computing_data_reduction 'SAINT V8.40A (Bruker, 2019)'
_computing_molecular_graphics 'Olex2 1.5 (Dolomanov et al., 2009)'
_computing_publication_material 'Olex2 1.5 (Dolomanov et al., 2009)'
_computing_structure_refinement 'SHELXL 2018/3 (Sheldrick, 2015)'
_computing_structure_solution 'SHELXT 2014/5 (Sheldrick, 2014)'
_diffrn_ambient_temperature 100.00
_diffrn_measured_fraction_theta_full 0.991
_diffrn_measured_fraction_theta_max 0.991
_diffrn_measurement_device_type 'Bruker APEX-II CCD'
_diffrn_measurement_method '\f and \w scans'
_diffrn_radiation_type MoK\a
_diffrn_radiation_wavelength 0.71073
_diffrn_reflns_av_R_equivalents 0.1099
_diffrn_reflns_av_unetI/netI 0.0982
_diffrn_reflns_Laue_measured_fraction_full 0.991
_diffrn_reflns_Laue_measured_fraction_max 0.991
_diffrn_reflns_limit_h_max 17
_diffrn_reflns_limit_h_min -17
_diffrn_reflns_limit_k_max 17
_diffrn_reflns_limit_k_min -17
_diffrn_reflns_limit_l_max 25
_diffrn_reflns_limit_l_min -25
_diffrn_reflns_number 59993
_diffrn_reflns_point_group_measured_fraction_full 0.991
_diffrn_reflns_point_group_measured_fraction_max 0.991
_diffrn_reflns_theta_full 25.027
_diffrn_reflns_theta_max 25.027
_diffrn_reflns_theta_min 2.676
_diffrn_source_current 30.0
_diffrn_source_power 1.5
_diffrn_source_voltage 50.0
_diffrn_standards_number 0
_exptl_absorpt_coefficient_mu 0.071
_exptl_absorpt_correction_type none
_exptl_crystal_colour 'clear light colourless'
_exptl_crystal_colour_lustre clear
_exptl_crystal_colour_modifier light
_exptl_crystal_colour_primary colourless
_exptl_crystal_density_diffrn 1.119
_exptl_crystal_description block
_exptl_crystal_F_000 1425
_exptl_crystal_size_max 0.14
_exptl_crystal_size_mid 0.13
_exptl_crystal_size_min 0.12
_refine_diff_density_max 0.795
_refine_diff_density_min -0.522
_refine_diff_density_rms 0.116
_refine_ls_extinction_method none
_refine_ls_goodness_of_fit_ref 0.996
_refine_ls_hydrogen_treatment constr
_refine_ls_matrix_type full
_refine_ls_number_parameters 699
_refine_ls_number_reflns 13765
_refine_ls_number_restraints 111
_refine_ls_restrained_S_all 0.996
_refine_ls_R_factor_all 0.2302
_refine_ls_R_factor_gt 0.1416
_refine_ls_shift/su_max 0.000
_refine_ls_shift/su_mean 0.000
_refine_ls_structure_factor_coef Fsqd
_refine_ls_weighting_details 'w=1/[\s^2^(Fo^2^)+(0.2000P)^2^+12.0000P] where P=(Fo^2^+2Fc^2^)/3'
_refine_ls_weighting_scheme calc
_refine_ls_wR_factor_gt 0.3471
_refine_ls_wR_factor_ref 0.4308
_reflns_Friedel_coverage 0.000
_reflns_number_gt 5927
_reflns_number_total 13765
_reflns_threshold_expression 'I > 2\s(I)'
_cod_data_source_file d5sc06637a2.cif
_cod_data_source_block 1_CCDC1
_cod_depositor_comments 'Adding full bibliography for 1575936--1575938.cif.'
_cod_original_cell_volume 3932.3(12)
_cod_original_formula_sum 'C89.50 H101.50 O9.25'
_cod_database_code 1575938
_shelx_shelxl_version_number 2018/3
_shelx_space_group_comment
;
The symmetry employed for this shelxl refinement is uniquely defined
by the following loop, which should always be used as a source of
symmetry information in preference to the above space-group names.
They are only intended as comments.
;
_shelx_estimated_absorpt_t_max 0.992
_shelx_estimated_absorpt_t_min 0.990
_olex2_refinement_description
;
1. Fixed Uiso
 At 1.2 times of:
  All C(H) groups, All C(H,H) groups
 At 1.5 times of:
  All C(H,H,H) groups
2. Restrained distances
 C2-C1 = C21-C20 = C9-C10 = C19-C18 = C51-C50 = C43-C42 = C60-C59 = C62-C61
 1.53 with sigma of 0.01
 C76-C73 \\sim C82-C79 \\sim C70-C67 \\sim C41-C38 \\sim C35-C32 \\sim C29-C26
\\sim C23-C22 \\sim C22-C15
 \\sim C12-C11 \\sim C7-C11 \\sim C64-C63 \\sim C63-C56 \\sim C53-C52 \\sim
C52-C46
 with sigma of 0.01
3. Uiso/Uaniso restraints and constraints
O1 \\sim C1 \\sim C2: within 2A with sigma of 0.04 and sigma for terminal atoms
of 0.08 within 2A
C1 \\sim C2: within 2A with sigma of 0.01 and sigma for terminal atoms of 0.02
within 2A
4.a Secondary CH2 refined with riding coordinates:
 C2(H2a,H2b), C9(H9a,H9b), C11(H11a,H11b), C18(H18a,H18b), C20(H20a,H20b),
 C22(H22a,H22b), C41(H41a,H41b), C43(H43a,H43b), C50(H50a,H50b), C52(H52a,H52b),
  C59(H59a,H59b), C61(H61a,H61b), C63(H63a,H63b), C82(H82a,H82b)
4.b Aromatic/amide H refined with riding coordinates:
 C8(H8), C5(H5), C14(H14), C17(H17), C28(H28), C27(H27), C25(H25), C24(H24),
 C34(H34), C33(H33), C31(H31), C30(H30), C40(H40), C39(H39), C37(H37), C36(H36),
  C48(H48), C45(H45), C58(H58), C55(H55), C69(H69), C68(H68), C66(H66),
 C65(H65), C75(H75), C74(H74), C72(H72), C71(H71), C77(H77), C78(H78), C80(H80),
  C81(H81)
4.c Fitted hexagon refined as free rotating group:
 C3(C8,C7,C6,C5,C4), C12(C13,C14,C15,C16,C17), C23(C28,C27,C26,C25,C24),
 C29(C34,C33,C32,C31,C30), C35(C40,C39,C38,C37,C36), C44(C49,C48,C47,C46,C45),
 C53(C58,C57,C56,C55,C54), C64(C69,C68,C67,C66,C65), C70(C75,C74,C73,C72,C71),
 C76(C77,C78,C79,C80,C81)
4.d Idealised Me refined as rotating group:
 C1(H1a,H1b,H1c), C10(H10a,H10b,H10c), C19(H19a,H19b,H19c), C21(H21a,H21b,
 H21c), C42(H42a,H42b,H42c), C51(H51a,H51b,H51c), C60(H60a,H60b,H60c), C62(H62a,
 H62b,H62c)
;
_smtbx_masks_void_probe_radius 1.2
_smtbx_masks_void_truncation_radius 1.2
_olex2_submission_special_instructions 'No special instructions were received'

loop_
_space_group_symop_operation_xyz
'x, y, z'
'-x, -y, -z'

loop_
_atom_site_label
_atom_site_type_symbol
_atom_site_fract_x
_atom_site_fract_y
_atom_site_fract_z
_atom_site_U_iso_or_equiv
_atom_site_adp_type
_atom_site_occupancy
_atom_site_site_symmetry_order
_atom_site_calc_flag
_atom_site_refinement_flags_posn
_atom_site_refinement_flags_adp
_atom_site_refinement_flags_occupancy
_atom_site_disorder_assembly
_atom_site_disorder_group
O1 O 0.4873(4) 0.5231(4) 0.2511(2) 0.0643(13) Uani 1 1 d . U . . .
O2 O 0.2844(4) 0.6212(4) 0.0319(2) 0.0552(12) Uani 1 1 d . . . . .
O3 O 0.7222(4) 0.8238(3) 0.1527(2) 0.0526(11) Uani 1 1 d . . . . .
O4 O 0.4792(4) 1.0146(4) 0.0728(2) 0.0557(12) Uani 1 1 d . . . . .
C1 C 0.6276(10) 0.5456(8) 0.3452(4) 0.137(5) Uani 1 1 d D U . . .
H1A H 0.606414 0.573051 0.377170 0.206 Uiso 1 1 calc R U . . .
H1B H 0.706332 0.571357 0.363312 0.206 Uiso 1 1 calc R U . . .
H1C H 0.586719 0.468761 0.335752 0.206 Uiso 1 1 calc R U . . .
C2 C 0.6016(8) 0.5820(7) 0.2819(4) 0.093(3) Uani 1 1 d D U . . .
H2A H 0.627228 0.657761 0.291838 0.111 Uiso 1 1 calc R U . . .
H2B H 0.637779 0.569530 0.253218 0.111 Uiso 1 1 calc R U . . .
C3 C 0.4401(4) 0.5487(3) 0.19654(17) 0.0567(18) Uani 1 1 d G . . . .
C8 C 0.4976(3) 0.6088(3) 0.1593(2) 0.0533(17) Uani 1 1 d G . . . .
H8 H 0.574053 0.635098 0.171594 0.064 Uiso 1 1 calc R U . . .
C7 C 0.4433(3) 0.6306(3) 0.10410(19) 0.0534(17) Uani 1 1 d DG . . . .
C6 C 0.3314(4) 0.5921(3) 0.08612(17) 0.0542(18) Uani 1 1 d G . . . .
C5 C 0.2739(3) 0.5319(3) 0.1234(2) 0.0557(18) Uani 1 1 d G . . . .
H5 H 0.197435 0.505677 0.111068 0.067 Uiso 1 1 calc R U . . .
C4 C 0.3282(4) 0.5102(3) 0.1786(2) 0.0561(18) Uani 1 1 d G . . . .
C9 C 0.1707(6) 0.5893(6) 0.0162(3) 0.0613(19) Uani 1 1 d D . . . .
H9A H 0.159154 0.615440 0.054473 0.074 Uiso 1 1 calc R U . . .
H9B H 0.124484 0.511866 0.003759 0.074 Uiso 1 1 calc R U . . .
C10 C 0.1416(7) 0.6363(6) -0.0414(3) 0.066(2) Uani 1 1 d D . . . .
H10A H 0.189490 0.712742 -0.028806 0.098 Uiso 1 1 calc R U . . .
H10B H 0.065073 0.618264 -0.053148 0.098 Uiso 1 1 calc R U . . .
H10C H 0.151563 0.608269 -0.079262 0.098 Uiso 1 1 calc R U . . .
C11 C 0.5074(5) 0.6963(4) 0.0635(3) 0.0514(17) Uani 1 1 d D . . . .
H11A H 0.457746 0.675968 0.017207 0.062 Uiso 1 1 calc R U . . .
H11B H 0.566377 0.681699 0.064215 0.062 Uiso 1 1 calc R U . . .
C12 C 0.5579(3) 0.8137(2) 0.08984(19) 0.0475(16) Uani 1 1 d DG . . . .
C13 C 0.6658(3) 0.8757(3) 0.13252(19) 0.0480(16) Uani 1 1 d G . . . .
C14 C 0.7097(3) 0.9825(3) 0.15434(18) 0.0514(17) Uani 1 1 d G . . . .
H14 H 0.783485 1.024866 0.183515 0.062 Uiso 1 1 calc R U . . .
C15 C 0.6458(3) 1.0275(2) 0.13348(19) 0.0472(16) Uani 1 1 d DG . . . .
C16 C 0.5379(3) 0.9655(3) 0.09079(19) 0.0467(16) Uani 1 1 d G . . . .
C17 C 0.4939(3) 0.8587(3) 0.06897(18) 0.0518(17) Uani 1 1 d G . . . .
H17 H 0.420174 0.816338 0.039802 0.062 Uiso 1 1 calc R U . . .
C18 C 0.3664(6) 0.9498(5) 0.0342(3) 0.0552(18) Uani 1 1 d D . . . .
H18A H 0.328163 0.898002 0.057949 0.066 Uiso 1 1 calc R U . . .
H18B H 0.357428 0.911619 -0.007996 0.066 Uiso 1 1 calc R U . . .
C19 C 0.3196(6) 1.0213(6) 0.0215(4) 0.064(2) Uani 1 1 d D . . . .
H19A H 0.340681 1.067804 0.063223 0.096 Uiso 1 1 calc R U . . .
H19B H 0.239527 0.978908 0.001968 0.096 Uiso 1 1 calc R U . . .
H19C H 0.348401 1.063501 -0.008749 0.096 Uiso 1 1 calc R U . . .
C20 C 0.8305(6) 0.8858(5) 0.2003(3) 0.0556(18) Uani 1 1 d D . . . .
H20A H 0.828079 0.917901 0.240573 0.067 Uiso 1 1 calc R U . . .
H20B H 0.876907 0.942726 0.182370 0.067 Uiso 1 1 calc R U . . .
C21 C 0.8782(7) 0.8156(6) 0.2169(4) 0.073(2) Uani 1 1 d D . . . .
H21A H 0.951839 0.856944 0.250264 0.110 Uiso 1 1 calc R U . . .
H21B H 0.882378 0.785829 0.177066 0.110 Uiso 1 1 calc R U . . .
H21C H 0.831172 0.758834 0.233920 0.110 Uiso 1 1 calc R U . . .
C22 C 0.6938(6) 1.1450(4) 0.1534(3) 0.0529(17) Uani 1 1 d D . . . .
H22A H 0.658325 1.167243 0.116619 0.063 Uiso 1 1 calc R U . . .
H22B H 0.772824 1.180627 0.159774 0.063 Uiso 1 1 calc R U . . .
C23 C 0.6817(4) 1.1831(3) 0.21615(16) 0.0494(16) Uani 1 1 d DG . . . .
C28 C 0.7215(4) 1.2896(3) 0.23538(18) 0.0524(17) Uani 1 1 d G . . . .
H28 H 0.752506 1.335861 0.209142 0.063 Uiso 1 1 calc R U . . .
C27 C 0.7158(4) 1.3286(2) 0.2930(2) 0.0592(19) Uani 1 1 d G . . . .
H27 H 0.743012 1.401436 0.306130 0.071 Uiso 1 1 calc R U . . .
C26 C 0.6704(4) 1.2610(3) 0.33138(17) 0.0573(18) Uani 1 1 d DG . . . .
C25 C 0.6306(4) 1.1544(3) 0.31216(18) 0.0576(18) Uani 1 1 d G . . . .
H25 H 0.599519 1.108183 0.338392 0.069 Uiso 1 1 calc R U . . .
C24 C 0.6362(4) 1.1154(2) 0.25454(19) 0.0569(18) Uani 1 1 d G . . . .
H24 H 0.609012 1.042606 0.241404 0.068 Uiso 1 1 calc R U . . .
C29 C 0.6658(4) 1.3043(3) 0.39580(16) 0.0550(18) Uani 1 1 d DG . . . .
C34 C 0.7450(4) 1.4066(3) 0.4301(2) 0.0590(19) Uani 1 1 d G . . . .
H34 H 0.798249 1.449914 0.412499 0.071 Uiso 1 1 calc R U . . .
C33 C 0.7462(4) 1.4454(3) 0.49026(19) 0.063(2) Uani 1 1 d G . . . .
H33 H 0.800333 1.515302 0.513727 0.076 Uiso 1 1 calc R U . . .
C32 C 0.6682(4) 1.3820(3) 0.51607(17) 0.063(2) Uani 1 1 d DG . . . .
C31 C 0.5890(4) 1.2797(3) 0.4817(2) 0.082(3) Uani 1 1 d G . . . .
H31 H 0.535760 1.236361 0.499371 0.098 Uiso 1 1 calc R U . . .
C30 C 0.5878(4) 1.2409(3) 0.4216(2) 0.080(3) Uani 1 1 d G . . . .
H30 H 0.533675 1.170971 0.398142 0.096 Uiso 1 1 calc R U . . .
C35 C 0.6752(4) 1.4250(3) 0.58404(15) 0.0551(18) Uani 1 1 d DG . . . .
C40 C 0.7118(4) 1.5309(3) 0.60311(18) 0.0595(19) Uani 1 1 d G . . . .
H40 H 0.726522 1.574777 0.572779 0.071 Uiso 1 1 calc R U . . .
C39 C 0.7270(4) 1.5726(2) 0.6665(2) 0.0603(19) Uani 1 1 d G . . . .
H39 H 0.752011 1.644960 0.679577 0.072 Uiso 1 1 calc R U . . .
C38 C 0.7055(4) 1.5084(3) 0.71092(15) 0.0547(18) Uani 1 1 d DG . . . .
C37 C 0.6689(4) 1.4025(3) 0.69186(17) 0.0605(19) Uani 1 1 d G . . . .
H37 H 0.654192 1.358672 0.722187 0.073 Uiso 1 1 calc R U . . .
C36 C 0.6537(4) 1.3608(2) 0.62842(19) 0.067(2) Uani 1 1 d G . . . .
H36 H 0.628702 1.288487 0.615388 0.081 Uiso 1 1 calc R U . . .
C41 C 0.7345(7) 1.5598(5) 0.7820(3) 0.063(2) Uani 1 1 d D . . . .
H41A H 0.813731 1.588360 0.805422 0.075 Uiso 1 1 calc R U . . .
H41B H 0.722272 1.619831 0.781438 0.075 Uiso 1 1 calc R U . . .
O5 O 0.2359(4) 1.1570(4) 0.1761(2) 0.0561(12) Uani 1 1 d . . . . .
O6 O -0.1326(4) 0.7927(3) 0.0115(2) 0.0520(12) Uani 1 1 d . . . . .
O7 O 0.2391(4) 0.7955(4) 0.1444(2) 0.0551(12) Uani 1 1 d . . . . .
O8 O -0.1706(4) 0.5216(4) 0.1522(2) 0.0561(12) Uani 1 1 d . . . . .
C42 C 0.4165(8) 1.2672(6) 0.2504(5) 0.110(4) Uani 1 1 d D . . . .
H42A H 0.483493 1.269094 0.276759 0.165 Uiso 1 1 calc R U . . .
H42B H 0.384316 1.283890 0.279791 0.165 Uiso 1 1 calc R U . . .
H42C H 0.434244 1.318787 0.223065 0.165 Uiso 1 1 calc R U . . .
C43 C 0.3348(6) 1.1581(5) 0.2065(4) 0.070(2) Uani 1 1 d D . . . .
H43A H 0.362312 1.143616 0.172805 0.085 Uiso 1 1 calc R U . . .
H43B H 0.323021 1.104244 0.232970 0.085 Uiso 1 1 calc R U . . .
C44 C 0.1464(3) 1.0643(2) 0.13534(18) 0.0488(16) Uani 1 1 d G . . . .
C49 C 0.0482(4) 1.0636(3) 0.1122(2) 0.0511(17) Uani 1 1 d G . . . .
C48 C -0.0460(3) 0.9742(3) 0.07029(19) 0.0489(16) Uani 1 1 d G . . . .
H48 H -0.113114 0.973664 0.054504 0.059 Uiso 1 1 calc R U . . .
C47 C -0.0420(3) 0.8855(2) 0.05141(18) 0.0483(16) Uani 1 1 d G . . . .
C46 C 0.0562(3) 0.8862(2) 0.07451(19) 0.0456(15) Uani 1 1 d DG . . . .
C45 C 0.1503(3) 0.9756(3) 0.11647(19) 0.0489(16) Uani 1 1 d G . . . .
H45 H 0.217449 0.976096 0.132250 0.059 Uiso 1 1 calc R U . . .
C50 C -0.2338(5) 0.7918(5) -0.0119(3) 0.0539(17) Uani 1 1 d D . . . .
H50A H -0.226512 0.847050 -0.036915 0.065 Uiso 1 1 calc R U . . .
H50B H -0.255156 0.804646 0.025466 0.065 Uiso 1 1 calc R U . . .
C51 C -0.3194(6) 0.6840(5) -0.0563(4) 0.068(2) Uani 1 1 d D . . . .
H51A H -0.330607 0.630675 -0.030055 0.103 Uiso 1 1 calc R U . . .
H51B H -0.294150 0.669774 -0.090724 0.103 Uiso 1 1 calc R U . . .
H51C H -0.388701 0.682115 -0.076619 0.103 Uiso 1 1 calc R U . . .
C52 C 0.0617(6) 0.7901(4) 0.0524(3) 0.0492(16) Uani 1 1 d D . . . .
H52A H 0.133131 0.812994 0.047057 0.059 Uiso 1 1 calc R U . . .
H52B H 0.003125 0.749024 0.009187 0.059 Uiso 1 1 calc R U . . .
C53 C 0.0481(3) 0.7209(3) 0.10258(17) 0.0454(15) Uani 1 1 d DG . . . .
C58 C -0.0563(3) 0.6534(3) 0.10283(17) 0.0518(17) Uani 1 1 d G . . . .
H58 H -0.118309 0.650232 0.071850 0.062 Uiso 1 1 calc R U . . .
C57 C -0.0699(3) 0.5906(3) 0.14840(19) 0.0475(16) Uani 1 1 d G . . . .
C56 C 0.0209(3) 0.5953(3) 0.19372(17) 0.0487(16) Uani 1 1 d DG . . . .
C55 C 0.1252(3) 0.6628(3) 0.19348(17) 0.0499(16) Uani 1 1 d G . . . .
H55 H 0.187268 0.666004 0.224459 0.060 Uiso 1 1 calc R U . . .
C54 C 0.1389(3) 0.7256(3) 0.14791(19) 0.0500(17) Uani 1 1 d G . . . .
C59 C -0.2640(5) 0.5235(5) 0.1100(3) 0.0558(18) Uani 1 1 d D . . . .
H59A H -0.273306 0.505287 0.063232 0.067 Uiso 1 1 calc R U . . .
H59B H -0.253941 0.594352 0.119406 0.067 Uiso 1 1 calc R U . . .
C60 C -0.3636(6) 0.4439(7) 0.1237(4) 0.079(3) Uani 1 1 d D . . . .
H60A H -0.353541 0.463034 0.169990 0.119 Uiso 1 1 calc R U . . .
H60B H -0.372539 0.374242 0.114257 0.119 Uiso 1 1 calc R U . . .
H60C H -0.428967 0.442931 0.095529 0.119 Uiso 1 1 calc R U . . .
C61 C 0.3375(6) 0.8058(6) 0.1903(3) 0.0600(19) Uani 1 1 d D . . . .
H61A H 0.397436 0.837389 0.172495 0.072 Uiso 1 1 calc R U . . .
H61B H 0.324444 0.735400 0.195688 0.072 Uiso 1 1 calc R U . . .
C62 C 0.3714(7) 0.8728(6) 0.2562(3) 0.077(2) Uani 1 1 d D . . . .
H62A H 0.438770 0.879010 0.286036 0.116 Uiso 1 1 calc R U . . .
H62B H 0.313123 0.840494 0.274640 0.116 Uiso 1 1 calc R U . . .
H62C H 0.384635 0.942614 0.251093 0.116 Uiso 1 1 calc R U . . .
C63 C 0.0076(6) 0.5266(5) 0.2445(2) 0.0514(17) Uani 1 1 d D . . . .
H63A H 0.070174 0.514587 0.256941 0.062 Uiso 1 1 calc R U . . .
H63B H -0.059985 0.457610 0.223326 0.062 Uiso 1 1 calc R U . . .
C64 C 0.0016(4) 0.5722(3) 0.30739(15) 0.0501(16) Uani 1 1 d DG . . . .
C69 C -0.0349(4) 0.6428(4) 0.30883(15) 0.061(2) Uani 1 1 d G . . . .
H69 H -0.058036 0.663978 0.269808 0.073 Uiso 1 1 calc R U . . .
C68 C -0.0376(4) 0.6824(3) 0.36735(19) 0.0598(19) Uani 1 1 d G . . . .
H68 H -0.062579 0.730686 0.368337 0.072 Uiso 1 1 calc R U . . .
C67 C -0.0038(4) 0.6515(4) 0.42445(15) 0.0541(17) Uani 1 1 d DG . . . .
C66 C 0.0327(4) 0.5809(4) 0.42301(15) 0.0558(18) Uani 1 1 d G . . . .
H66 H 0.055853 0.559721 0.462027 0.067 Uiso 1 1 calc R U . . .
C65 C 0.0354(4) 0.5413(3) 0.36448(19) 0.0566(18) Uani 1 1 d G . . . .
H65 H 0.060398 0.493013 0.363498 0.068 Uiso 1 1 calc R U . . .
C70 C -0.0025(4) 0.6966(4) 0.49054(14) 0.0521(17) Uani 1 1 d DG . . . .
C75 C -0.0821(3) 0.7198(4) 0.49353(14) 0.0551(18) Uani 1 1 d G . . . .
H75 H -0.134949 0.713995 0.454087 0.066 Uiso 1 1 calc R U . . .
C74 C -0.0842(3) 0.7515(4) 0.55424(18) 0.0525(17) Uani 1 1 d G . . . .
H74 H -0.138614 0.767432 0.556285 0.063 Uiso 1 1 calc R U . . .
C73 C -0.0068(4) 0.7600(4) 0.61196(14) 0.0518(17) Uani 1 1 d DG . . . .
C72 C 0.0727(3) 0.7368(4) 0.60897(15) 0.0545(17) Uani 1 1 d G . . . .
H72 H 0.125606 0.742601 0.648417 0.065 Uiso 1 1 calc R U . . .
C71 C 0.0749(3) 0.7051(4) 0.54826(19) 0.0610(19) Uani 1 1 d G . . . .
H71 H 0.129273 0.689164 0.546220 0.073 Uiso 1 1 calc R U . . .
C76 C -0.0161(4) 0.7832(3) 0.67908(14) 0.0473(16) Uani 1 1 d DG . . . .
C77 C -0.0551(4) 0.8489(3) 0.69058(16) 0.0508(17) Uani 1 1 d G . . . .
H77 H -0.075659 0.880834 0.656913 0.061 Uiso 1 1 calc R U . . .
C78 C -0.0640(4) 0.8678(3) 0.75133(18) 0.0533(17) Uani 1 1 d G . . . .
H78 H -0.090712 0.912723 0.759184 0.064 Uiso 1 1 calc R U . . .
C79 C -0.0340(4) 0.8211(3) 0.80059(14) 0.0481(16) Uani 1 1 d DG . . . .
C80 C 0.0051(4) 0.7554(3) 0.78909(16) 0.0484(16) Uani 1 1 d G . . . .
H80 H 0.025639 0.723495 0.822758 0.058 Uiso 1 1 calc R U . . .
C81 C 0.0140(4) 0.7365(3) 0.72834(18) 0.0514(17) Uani 1 1 d G . . . .
H81 H 0.040693 0.691605 0.720486 0.062 Uiso 1 1 calc R U . . .
C82 C -0.0432(5) 0.8395(5) 0.8685(2) 0.0464(16) Uani 1 1 d D . . . .
H82A H -0.109868 0.777403 0.869629 0.056 Uiso 1 1 calc R U . . .
H82B H 0.020509 0.843616 0.902409 0.056 Uiso 1 1 calc R U . . .

loop_
_atom_site_aniso_label
_atom_site_aniso_U_11
_atom_site_aniso_U_22
_atom_site_aniso_U_33
_atom_site_aniso_U_23
_atom_site_aniso_U_13
_atom_site_aniso_U_12
O1 0.059(3) 0.061(3) 0.063(3) 0.018(2) 0.017(3) 0.026(3)
O2 0.048(3) 0.060(3) 0.051(3) 0.010(2) 0.012(2) 0.026(2)
O3 0.046(3) 0.051(3) 0.052(3) 0.012(2) 0.012(2) 0.022(2)
O4 0.056(3) 0.057(3) 0.053(3) 0.010(2) 0.016(2) 0.030(3)
C1 0.138(10) 0.084(7) 0.084(6) 0.018(5) -0.030(6) 0.015(7)
C2 0.098(7) 0.074(6) 0.067(5) 0.020(4) -0.005(5) 0.034(5)
C3 0.070(5) 0.050(4) 0.043(4) 0.003(3) 0.011(4) 0.030(4)
C8 0.049(4) 0.047(4) 0.052(4) 0.002(3) 0.013(3) 0.019(3)
C7 0.056(5) 0.046(4) 0.051(4) 0.001(3) 0.017(3) 0.024(4)
C6 0.056(5) 0.050(4) 0.049(4) 0.000(3) 0.011(3) 0.026(4)
C5 0.053(5) 0.051(4) 0.052(4) 0.004(3) 0.014(3) 0.022(4)
C4 0.061(5) 0.047(4) 0.050(4) 0.002(3) 0.019(4) 0.021(4)
C9 0.056(5) 0.066(5) 0.051(4) -0.001(3) 0.012(4) 0.028(4)
C10 0.061(5) 0.071(5) 0.059(4) 0.002(4) 0.009(4) 0.037(4)
C11 0.058(5) 0.048(4) 0.040(3) 0.003(3) 0.016(3) 0.022(3)
C12 0.048(4) 0.045(4) 0.038(3) 0.004(3) 0.011(3) 0.018(3)
C13 0.047(4) 0.050(4) 0.043(3) 0.014(3) 0.015(3) 0.022(3)
C14 0.053(4) 0.054(4) 0.040(3) 0.008(3) 0.009(3) 0.026(4)
C15 0.045(4) 0.050(4) 0.039(3) 0.007(3) 0.013(3) 0.020(3)
C16 0.046(4) 0.049(4) 0.040(3) 0.008(3) 0.014(3) 0.021(3)
C17 0.059(5) 0.056(4) 0.042(3) 0.013(3) 0.019(3) 0.029(4)
C18 0.048(4) 0.068(5) 0.048(4) 0.014(3) 0.015(3) 0.029(4)
C19 0.064(5) 0.075(5) 0.064(4) 0.023(4) 0.022(4) 0.044(4)
C20 0.045(4) 0.057(4) 0.053(4) 0.007(3) 0.007(3) 0.023(4)
C21 0.069(6) 0.067(5) 0.073(5) 0.009(4) 0.004(4) 0.039(5)
C22 0.062(5) 0.049(4) 0.041(3) 0.011(3) 0.018(3) 0.023(4)
C23 0.051(4) 0.050(4) 0.040(3) 0.009(3) 0.014(3) 0.022(3)
C28 0.057(5) 0.047(4) 0.048(4) 0.008(3) 0.017(3) 0.023(3)
C27 0.076(5) 0.044(4) 0.050(4) 0.006(3) 0.022(4) 0.026(4)
C26 0.065(5) 0.060(5) 0.043(4) 0.011(3) 0.022(3) 0.028(4)
C25 0.067(5) 0.053(4) 0.049(4) 0.012(3) 0.023(4) 0.027(4)
C24 0.069(5) 0.048(4) 0.047(4) 0.013(3) 0.023(4) 0.023(4)
C29 0.063(5) 0.052(4) 0.046(4) 0.009(3) 0.021(3) 0.025(4)
C34 0.064(5) 0.059(5) 0.047(4) 0.009(3) 0.020(4) 0.027(4)
C33 0.080(6) 0.049(4) 0.054(4) 0.012(3) 0.020(4) 0.030(4)
C32 0.082(6) 0.052(4) 0.044(4) 0.008(3) 0.023(4) 0.024(4)
C31 0.107(7) 0.056(5) 0.052(4) 0.003(4) 0.040(5) 0.014(5)
C30 0.102(7) 0.064(5) 0.054(4) 0.004(4) 0.033(5) 0.025(5)
C35 0.061(5) 0.054(4) 0.039(3) 0.008(3) 0.018(3) 0.020(4)
C40 0.072(5) 0.063(5) 0.047(4) 0.017(3) 0.027(4) 0.034(4)
C39 0.067(5) 0.055(4) 0.062(4) 0.009(4) 0.033(4) 0.028(4)
C38 0.062(5) 0.059(4) 0.046(4) 0.012(3) 0.025(3) 0.029(4)
C37 0.073(5) 0.058(5) 0.049(4) 0.015(3) 0.021(4) 0.032(4)
C36 0.100(7) 0.053(4) 0.047(4) 0.010(3) 0.028(4) 0.037(4)
C41 0.073(5) 0.051(4) 0.044(4) -0.002(3) 0.017(4) 0.019(4)
O5 0.051(3) 0.052(3) 0.049(3) 0.003(2) 0.006(2) 0.021(2)
O6 0.053(3) 0.048(3) 0.044(2) 0.000(2) 0.006(2) 0.025(2)
O7 0.045(3) 0.057(3) 0.058(3) 0.017(2) 0.015(2) 0.024(2)
O8 0.053(3) 0.056(3) 0.049(3) 0.012(2) 0.016(2) 0.021(2)
C42 0.079(7) 0.073(6) 0.126(8) -0.007(6) -0.030(6) 0.038(6)
C43 0.064(6) 0.058(5) 0.066(5) 0.003(4) -0.004(4) 0.030(4)
C44 0.051(4) 0.046(4) 0.038(3) 0.006(3) 0.012(3) 0.018(3)
C49 0.066(5) 0.047(4) 0.042(3) 0.011(3) 0.019(3) 0.030(4)
C48 0.050(4) 0.051(4) 0.044(3) 0.010(3) 0.019(3) 0.023(3)
C47 0.051(4) 0.050(4) 0.040(3) 0.009(3) 0.017(3) 0.023(3)
C46 0.046(4) 0.046(4) 0.037(3) 0.011(3) 0.011(3) 0.020(3)
C45 0.052(4) 0.048(4) 0.042(3) 0.013(3) 0.020(3) 0.020(3)
C50 0.051(5) 0.057(4) 0.049(4) 0.011(3) 0.012(3) 0.027(4)
C51 0.050(5) 0.058(5) 0.081(5) 0.001(4) 0.013(4) 0.023(4)
C52 0.052(4) 0.049(4) 0.044(3) 0.012(3) 0.018(3) 0.023(3)
C53 0.052(4) 0.047(4) 0.041(3) 0.011(3) 0.020(3) 0.026(3)
C58 0.054(5) 0.049(4) 0.049(4) 0.007(3) 0.018(3) 0.024(4)
C57 0.046(4) 0.045(4) 0.044(3) 0.004(3) 0.020(3) 0.016(3)
C56 0.063(5) 0.042(4) 0.039(3) 0.008(3) 0.020(3) 0.024(4)
C55 0.051(4) 0.052(4) 0.044(4) 0.007(3) 0.015(3) 0.026(4)
C54 0.053(5) 0.052(4) 0.041(3) 0.010(3) 0.021(3) 0.022(4)
C59 0.052(5) 0.051(4) 0.050(4) 0.003(3) 0.017(3) 0.016(4)
C60 0.056(5) 0.092(6) 0.062(5) 0.013(4) 0.022(4) 0.016(5)
C61 0.054(5) 0.068(5) 0.057(4) 0.013(4) 0.014(4) 0.033(4)
C62 0.080(6) 0.075(6) 0.063(5) 0.012(4) 0.028(4) 0.027(5)
C63 0.054(4) 0.051(4) 0.043(3) 0.006(3) 0.020(3) 0.021(3)
C64 0.051(4) 0.048(4) 0.045(4) 0.012(3) 0.017(3) 0.020(3)
C69 0.085(6) 0.066(5) 0.045(4) 0.016(3) 0.025(4) 0.046(5)
C68 0.079(6) 0.059(4) 0.047(4) 0.013(3) 0.024(4) 0.038(4)
C67 0.063(5) 0.057(4) 0.042(4) 0.009(3) 0.019(3) 0.030(4)
C66 0.063(5) 0.063(5) 0.043(4) 0.012(3) 0.019(3) 0.033(4)
C65 0.072(5) 0.058(4) 0.046(4) 0.013(3) 0.022(4) 0.037(4)
C70 0.062(5) 0.057(4) 0.040(3) 0.011(3) 0.023(3) 0.030(4)
C75 0.064(5) 0.056(4) 0.043(4) 0.011(3) 0.013(3) 0.032(4)
C74 0.060(5) 0.061(4) 0.035(3) 0.008(3) 0.015(3) 0.032(4)
C73 0.058(5) 0.055(4) 0.042(3) 0.006(3) 0.022(3) 0.027(4)
C72 0.052(5) 0.068(5) 0.044(4) 0.011(3) 0.016(3) 0.032(4)
C71 0.063(5) 0.071(5) 0.048(4) 0.011(3) 0.022(4) 0.032(4)
C76 0.047(4) 0.052(4) 0.036(3) 0.002(3) 0.011(3) 0.023(3)
C77 0.051(4) 0.059(4) 0.043(4) 0.012(3) 0.013(3) 0.031(4)
C78 0.055(5) 0.054(4) 0.046(4) 0.008(3) 0.016(3) 0.025(4)
C79 0.043(4) 0.044(4) 0.049(4) 0.007(3) 0.010(3) 0.020(3)
C80 0.055(4) 0.053(4) 0.038(3) 0.014(3) 0.014(3) 0.030(4)
C81 0.048(4) 0.052(4) 0.047(4) 0.008(3) 0.015(3) 0.022(3)
C82 0.047(4) 0.044(4) 0.039(3) 0.004(3) 0.006(3) 0.022(3)

loop_
_atom_type_symbol
_atom_type_description
_atom_type_scat_dispersion_real
_atom_type_scat_dispersion_imag
_atom_type_scat_source
C C 0.0033 0.0016 'International Tables Vol C Tables 4.2.6.8 and 6.1.1.4'
H H 0.0000 0.0000 'International Tables Vol C Tables 4.2.6.8 and 6.1.1.4'
O O 0.0106 0.0060 'International Tables Vol C Tables 4.2.6.8 and 6.1.1.4'

loop_
_geom_angle_atom_site_label_1
_geom_angle_atom_site_label_2
_geom_angle_atom_site_label_3
_geom_angle
_geom_angle_site_symmetry_1
_geom_angle_site_symmetry_3
_geom_angle_publ_flag
C3 O1 C2 118.5(5) . . ?
C6 O2 C9 116.8(5) . . ?
C13 O3 C20 116.3(4) . . ?
C16 O4 C18 116.8(4) . . ?
H1A C1 H1B 109.5 . . ?
H1A C1 H1C 109.5 . . ?
H1B C1 H1C 109.5 . . ?
C2 C1 H1A 109.5 . . ?
C2 C1 H1B 109.5 . . ?
C2 C1 H1C 109.5 . . ?
O1 C2 C1 106.1(8) . . ?
O1 C2 H2A 110.5 . . ?
O1 C2 H2B 110.5 . . ?
C1 C2 H2A 110.5 . . ?
C1 C2 H2B 110.5 . . ?
H2A C2 H2B 108.7 . . ?
O1 C3 C8 123.5(4) . . ?
O1 C3 C4 116.5(4) . . ?
C8 C3 C4 120.0 . . ?
C3 C8 H8 120.0 . . ?
C3 C8 C7 120.0 . . ?
C7 C8 H8 120.0 . . ?
C8 C7 C11 119.5(4) . . ?
C6 C7 C8 120.0 . . ?
C6 C7 C11 120.5(4) . . ?
C7 C6 O2 116.3(4) . . ?
C7 C6 C5 120.0 . . ?
C5 C6 O2 123.6(4) . . ?
C6 C5 H5 120.0 . . ?
C4 C5 C6 120.0 . . ?
C4 C5 H5 120.0 . . ?
C3 C4 C41 119.3(4) . 2_676 ?
C5 C4 C3 120.0 . . ?
C5 C4 C41 120.7(4) . 2_676 ?
O2 C9 H9A 110.4 . . ?
O2 C9 H9B 110.4 . . ?
O2 C9 C10 106.5(6) . . ?
H9A C9 H9B 108.6 . . ?
C10 C9 H9A 110.4 . . ?
C10 C9 H9B 110.4 . . ?
C9 C10 H10A 109.5 . . ?
C9 C10 H10B 109.5 . . ?
C9 C10 H10C 109.5 . . ?
H10A C10 H10B 109.5 . . ?
H10A C10 H10C 109.5 . . ?
H10B C10 H10C 109.5 . . ?
C7 C11 H11A 109.2 . . ?
C7 C11 H11B 109.2 . . ?
C7 C11 C12 111.9(4) . . ?
H11A C11 H11B 107.9 . . ?
C12 C11 H11A 109.2 . . ?
C12 C11 H11B 109.2 . . ?
C13 C12 C11 121.5(4) . . ?
C13 C12 C17 120.0 . . ?
C17 C12 C11 118.5(4) . . ?
O3 C13 C12 116.1(3) . . ?
O3 C13 C14 123.8(3) . . ?
C14 C13 C12 120.0 . . ?
C13 C14 H14 120.0 . . ?
C13 C14 C15 120.0 . . ?
C15 C14 H14 120.0 . . ?
C14 C15 C22 121.0(4) . . ?
C16 C15 C14 120.0 . . ?
C16 C15 C22 118.9(4) . . ?
O4 C16 C15 117.0(3) . . ?
O4 C16 C17 123.0(3) . . ?
C17 C16 C15 120.0 . . ?
C12 C17 H17 120.0 . . ?
C16 C17 C12 120.0 . . ?
C16 C17 H17 120.0 . . ?
O4 C18 H18A 110.3 . . ?
O4 C18 H18B 110.3 . . ?
O4 C18 C19 106.9(6) . . ?
H18A C18 H18B 108.6 . . ?
C19 C18 H18A 110.3 . . ?
C19 C18 H18B 110.3 . . ?
C18 C19 H19A 109.5 . . ?
C18 C19 H19B 109.5 . . ?
C18 C19 H19C 109.5 . . ?
H19A C19 H19B 109.5 . . ?
H19A C19 H19C 109.5 . . ?
H19B C19 H19C 109.5 . . ?
O3 C20 H20A 110.0 . . ?
O3 C20 H20B 110.0 . . ?
O3 C20 C21 108.7(6) . . ?
H20A C20 H20B 108.3 . . ?
C21 C20 H20A 110.0 . . ?
C21 C20 H20B 110.0 . . ?
C20 C21 H21A 109.5 . . ?
C20 C21 H21B 109.5 . . ?
C20 C21 H21C 109.5 . . ?
H21A C21 H21B 109.5 . . ?
H21A C21 H21C 109.5 . . ?
H21B C21 H21C 109.5 . . ?
C15 C22 H22A 108.4 . . ?
C15 C22 H22B 108.4 . . ?
C15 C22 C23 115.6(4) . . ?
H22A C22 H22B 107.5 . . ?
C23 C22 H22A 108.4 . . ?
C23 C22 H22B 108.4 . . ?
C28 C23 C22 117.7(3) . . ?
C28 C23 C24 120.0 . . ?
C24 C23 C22 122.2(3) . . ?
C23 C28 H28 120.0 . . ?
C23 C28 C27 120.0 . . ?
C27 C28 H28 120.0 . . ?
C28 C27 H27 120.0 . . ?
C26 C27 C28 120.0 . . ?
C26 C27 H27 120.0 . . ?
C27 C26 C25 120.0 . . ?
C27 C26 C29 120.0(3) . . ?
C25 C26 C29 119.9(3) . . ?
C26 C25 H25 120.0 . . ?
C26 C25 C24 120.0 . . ?
C24 C25 H25 120.0 . . ?
C23 C24 H24 120.0 . . ?
C25 C24 C23 120.0 . . ?
C25 C24 H24 120.0 . . ?
C34 C29 C26 119.0(3) . . ?
C34 C29 C30 120.0 . . ?
C30 C29 C26 120.9(3) . . ?
C29 C34 H34 120.0 . . ?
C29 C34 C33 120.0 . . ?
C33 C34 H34 120.0 . . ?
C34 C33 H33 120.0 . . ?
C32 C33 C34 120.0 . . ?
C32 C33 H33 120.0 . . ?
C33 C32 C31 120.0 . . ?
C33 C32 C35 118.8(3) . . ?
C31 C32 C35 121.1(3) . . ?
C32 C31 H31 120.0 . . ?
C30 C31 C32 120.0 . . ?
C30 C31 H31 120.0 . . ?
C29 C30 H30 120.0 . . ?
C31 C30 C29 120.0 . . ?
C31 C30 H30 120.0 . . ?
C40 C35 C32 119.5(3) . . ?
C40 C35 C36 120.0 . . ?
C36 C35 C32 120.3(3) . . ?
C35 C40 H40 120.0 . . ?
C39 C40 C35 120.0 . . ?
C39 C40 H40 120.0 . . ?
C40 C39 H39 120.0 . . ?
C38 C39 C40 120.0 . . ?
C38 C39 H39 120.0 . . ?
C39 C38 C37 120.0 . . ?
C39 C38 C41 118.0(4) . . ?
C37 C38 C41 121.7(4) . . ?
C38 C37 H37 120.0 . . ?
C38 C37 C36 120.0 . . ?
C36 C37 H37 120.0 . . ?
C35 C36 H36 120.0 . . ?
C37 C36 C35 120.0 . . ?
C37 C36 H36 120.0 . . ?
C4 C41 C38 116.4(7) 2_676 . ?
C4 C41 H41A 108.2 2_676 . ?
C4 C41 H41B 108.2 2_676 . ?
C38 C41 H41A 108.2 . . ?
C38 C41 H41B 108.2 . . ?
H41A C41 H41B 107.3 . . ?
C44 O5 C43 117.9(5) . . ?
C47 O6 C50 116.5(4) . . ?
C54 O7 C61 119.2(5) . . ?
C57 O8 C59 116.8(4) . . ?
H42A C42 H42B 109.5 . . ?
H42A C42 H42C 109.5 . . ?
H42B C42 H42C 109.5 . . ?
C43 C42 H42A 109.5 . . ?
C43 C42 H42B 109.5 . . ?
C43 C42 H42C 109.5 . . ?
O5 C43 C42 106.5(6) . . ?
O5 C43 H43A 110.4 . . ?
O5 C43 H43B 110.4 . . ?
C42 C43 H43A 110.4 . . ?
C42 C43 H43B 110.4 . . ?
H43A C43 H43B 108.6 . . ?
O5 C44 C49 115.9(3) . . ?
O5 C44 C45 124.1(3) . . ?
C49 C44 C45 120.0 . . ?
C44 C49 C48 120.0 . . ?
C44 C49 C82 120.5(4) . 2_576 ?
C48 C49 C82 119.5(4) . 2_576 ?
C49 C48 H48 120.0 . . ?
C47 C48 C49 120.0 . . ?
C47 C48 H48 120.0 . . ?
O6 C47 C48 123.5(3) . . ?
O6 C47 C46 116.5(3) . . ?
C48 C47 C46 120.0 . . ?
C47 C46 C52 120.2(4) . . ?
C45 C46 C47 120.0 . . ?
C45 C46 C52 119.8(4) . . ?
C44 C45 H45 120.0 . . ?
C46 C45 C44 120.0 . . ?
C46 C45 H45 120.0 . . ?
O6 C50 H50A 110.4 . . ?
O6 C50 H50B 110.4 . . ?
O6 C50 C51 106.8(5) . . ?
H50A C50 H50B 108.6 . . ?
C51 C50 H50A 110.4 . . ?
C51 C50 H50B 110.4 . . ?
C50 C51 H51A 109.5 . . ?
C50 C51 H51B 109.5 . . ?
C50 C51 H51C 109.5 . . ?
H51A C51 H51B 109.5 . . ?
H51A C51 H51C 109.5 . . ?
H51B C51 H51C 109.5 . . ?
C46 C52 H52A 109.4 . . ?
C46 C52 H52B 109.4 . . ?
C46 C52 C53 111.0(4) . . ?
H52A C52 H52B 108.0 . . ?
C53 C52 H52A 109.4 . . ?
C53 C52 H52B 109.4 . . ?
C58 C53 C52 119.3(4) . . ?
C58 C53 C54 120.0 . . ?
C54 C53 C52 120.7(4) . . ?
C53 C58 H58 120.0 . . ?
C57 C58 C53 120.0 . . ?
C57 C58 H58 120.0 . . ?
O8 C57 C58 123.8(3) . . ?
O8 C57 C56 116.2(3) . . ?
C58 C57 C56 120.0 . . ?
C57 C56 C55 120.0 . . ?
C57 C56 C63 120.8(4) . . ?
C55 C56 C63 119.2(4) . . ?
C56 C55 H55 120.0 . . ?
C56 C55 C54 120.0 . . ?
C54 C55 H55 120.0 . . ?
O7 C54 C53 115.9(3) . . ?
O7 C54 C55 124.1(3) . . ?
C55 C54 C53 120.0 . . ?
O8 C59 H59A 110.3 . . ?
O8 C59 H59B 110.3 . . ?
O8 C59 C60 107.3(6) . . ?
H59A C59 H59B 108.5 . . ?
C60 C59 H59A 110.3 . . ?
C60 C59 H59B 110.3 . . ?
C59 C60 H60A 109.5 . . ?
C59 C60 H60B 109.5 . . ?
C59 C60 H60C 109.5 . . ?
H60A C60 H60B 109.5 . . ?
H60A C60 H60C 109.5 . . ?
H60B C60 H60C 109.5 . . ?
O7 C61 H61A 109.3 . . ?
O7 C61 H61B 109.3 . . ?
O7 C61 C62 111.5(6) . . ?
H61A C61 H61B 108.0 . . ?
C62 C61 H61A 109.3 . . ?
C62 C61 H61B 109.3 . . ?
C61 C62 H62A 109.5 . . ?
C61 C62 H62B 109.5 . . ?
C61 C62 H62C 109.5 . . ?
H62A C62 H62B 109.5 . . ?
H62A C62 H62C 109.5 . . ?
H62B C62 H62C 109.5 . . ?
C56 C63 H63A 108.5 . . ?
C56 C63 H63B 108.5 . . ?
C56 C63 C64 115.0(4) . . ?
H63A C63 H63B 107.5 . . ?
C64 C63 H63A 108.5 . . ?
C64 C63 H63B 108.5 . . ?
C69 C64 C63 122.4(3) . . ?
C69 C64 C65 120.0 . . ?
C65 C64 C63 117.6(3) . . ?
C64 C69 H69 120.0 . . ?
C64 C69 C68 120.0 . . ?
C68 C69 H69 120.0 . . ?
C69 C68 H68 120.0 . . ?
C69 C68 C67 120.0 . . ?
C67 C68 H68 120.0 . . ?
C68 C67 C70 121.2(3) . . ?
C66 C67 C68 120.0 . . ?
C66 C67 C70 118.7(3) . . ?
C67 C66 H66 120.0 . . ?
C67 C66 C65 120.0 . . ?
C65 C66 H66 120.0 . . ?
C64 C65 H65 120.0 . . ?
C66 C65 C64 120.0 . . ?
C66 C65 H65 120.0 . . ?
C75 C70 C67 121.5(3) . . ?
C75 C70 C71 120.0 . . ?
C71 C70 C67 118.3(3) . . ?
C70 C75 H75 120.0 . . ?
C70 C75 C74 120.0 . . ?
C74 C75 H75 120.0 . . ?
C75 C74 H74 120.0 . . ?
C75 C74 C73 120.0 . . ?
C73 C74 H74 120.0 . . ?
C74 C73 C76 120.4(3) . . ?
C72 C73 C74 120.0 . . ?
C72 C73 C76 119.3(3) . . ?
C73 C72 H72 120.0 . . ?
C71 C72 C73 120.0 . . ?
C71 C72 H72 120.0 . . ?
C70 C71 H71 120.0 . . ?
C72 C71 C70 120.0 . . ?
C72 C71 H71 120.0 . . ?
C77 C76 C73 120.9(3) . . ?
C77 C76 C81 120.0 . . ?
C81 C76 C73 119.1(3) . . ?
C76 C77 H77 120.0 . . ?
C76 C77 C78 120.0 . . ?
C78 C77 H77 120.0 . . ?
C77 C78 H78 120.0 . . ?
C79 C78 C77 120.0 . . ?
C79 C78 H78 120.0 . . ?
C78 C79 C80 120.0 . . ?
C78 C79 C82 121.7(3) . . ?
C80 C79 C82 118.3(3) . . ?
C79 C80 H80 120.0 . . ?
C81 C80 C79 120.0 . . ?
C81 C80 H80 120.0 . . ?
C76 C81 H81 120.0 . . ?
C80 C81 C76 120.0 . . ?
C80 C81 H81 120.0 . . ?
C49 C82 C79 116.4(6) 2_576 . ?
C49 C82 H82A 108.2 2_576 . ?
C49 C82 H82B 108.2 2_576 . ?
C79 C82 H82A 108.2 . . ?
C79 C82 H82B 108.2 . . ?
H82A C82 H82B 107.3 . . ?

loop_
_geom_bond_atom_site_label_1
_geom_bond_atom_site_label_2
_geom_bond_distance
_geom_bond_site_symmetry_2
_geom_bond_publ_flag
O1 C2 1.402(10) . ?
O1 C3 1.368(6) . ?
O2 C6 1.391(5) . ?
O2 C9 1.439(8) . ?
O3 C13 1.386(5) . ?
O3 C20 1.430(8) . ?
O4 C16 1.369(5) . ?
O4 C18 1.419(8) . ?
C1 H1A 0.9800 . ?
C1 H1B 0.9800 . ?
C1 H1C 0.9800 . ?
C1 C2 1.520(8) . ?
C2 H2A 0.9900 . ?
C2 H2B 0.9900 . ?
C3 C8 1.3900 . ?
C3 C4 1.3900 . ?
C8 H8 0.9500 . ?
C8 C7 1.3900 . ?
C7 C6 1.3900 . ?
C7 C11 1.526(5) . ?
C6 C5 1.3900 . ?
C5 H5 0.9500 . ?
C5 C4 1.3900 . ?
C4 C41 1.523(7) 2_676 ?
C9 H9A 0.9900 . ?
C9 H9B 0.9900 . ?
C9 C10 1.522(7) . ?
C10 H10A 0.9800 . ?
C10 H10B 0.9800 . ?
C10 H10C 0.9800 . ?
C11 H11A 0.9900 . ?
C11 H11B 0.9900 . ?
C11 C12 1.530(5) . ?
C12 C13 1.3900 . ?
C12 C17 1.3900 . ?
C13 C14 1.3900 . ?
C14 H14 0.9500 . ?
C14 C15 1.3900 . ?
C15 C16 1.3900 . ?
C15 C22 1.520(5) . ?
C16 C17 1.3900 . ?
C17 H17 0.9500 . ?
C18 H18A 0.9900 . ?
C18 H18B 0.9900 . ?
C18 C19 1.517(7) . ?
C19 H19A 0.9800 . ?
C19 H19B 0.9800 . ?
C19 H19C 0.9800 . ?
C20 H20A 0.9900 . ?
C20 H20B 0.9900 . ?
C20 C21 1.518(7) . ?
C21 H21A 0.9800 . ?
C21 H21B 0.9800 . ?
C21 H21C 0.9800 . ?
C22 H22A 0.9900 . ?
C22 H22B 0.9900 . ?
C22 C23 1.536(5) . ?
C23 C28 1.3900 . ?
C23 C24 1.3900 . ?
C28 H28 0.9500 . ?
C28 C27 1.3900 . ?
C27 H27 0.9500 . ?
C27 C26 1.3900 . ?
C26 C25 1.3900 . ?
C26 C29 1.540(3) . ?
C25 H25 0.9500 . ?
C25 C24 1.3900 . ?
C24 H24 0.9500 . ?
C29 C34 1.3900 . ?
C29 C30 1.3900 . ?
C34 H34 0.9500 . ?
C34 C33 1.3900 . ?
C33 H33 0.9500 . ?
C33 C32 1.3900 . ?
C32 C31 1.3900 . ?
C32 C35 1.532(3) . ?
C31 H31 0.9500 . ?
C31 C30 1.3900 . ?
C30 H30 0.9500 . ?
C35 C40 1.3900 . ?
C35 C36 1.3900 . ?
C40 H40 0.9500 . ?
C40 C39 1.3900 . ?
C39 H39 0.9500 . ?
C39 C38 1.3900 . ?
C38 C37 1.3900 . ?
C38 C41 1.527(5) . ?
C37 H37 0.9500 . ?
C37 C36 1.3900 . ?
C36 H36 0.9500 . ?
C41 H41A 0.9900 . ?
C41 H41B 0.9900 . ?
O5 C43 1.417(9) . ?
O5 C44 1.382(5) . ?
O6 C47 1.381(5) . ?
O6 C50 1.432(8) . ?
O7 C54 1.380(5) . ?
O7 C61 1.444(8) . ?
O8 C57 1.383(5) . ?
O8 C59 1.440(8) . ?
C42 H42A 0.9800 . ?
C42 H42B 0.9800 . ?
C42 H42C 0.9800 . ?
C42 C43 1.523(7) . ?
C43 H43A 0.9900 . ?
C43 H43B 0.9900 . ?
C44 C49 1.3900 . ?
C44 C45 1.3900 . ?
C49 C48 1.3900 . ?
C49 C82 1.518(6) 2_576 ?
C48 H48 0.9500 . ?
C48 C47 1.3900 . ?
C47 C46 1.3900 . ?
C46 C45 1.3900 . ?
C46 C52 1.526(5) . ?
C45 H45 0.9500 . ?
C50 H50A 0.9900 . ?
C50 H50B 0.9900 . ?
C50 C51 1.522(7) . ?
C51 H51A 0.9800 . ?
C51 H51B 0.9800 . ?
C51 H51C 0.9800 . ?
C52 H52A 0.9900 . ?
C52 H52B 0.9900 . ?
C52 C53 1.531(5) . ?
C53 C58 1.3900 . ?
C53 C54 1.3900 . ?
C58 H58 0.9500 . ?
C58 C57 1.3900 . ?
C57 C56 1.3900 . ?
C56 C55 1.3900 . ?
C56 C63 1.535(5) . ?
C55 H55 0.9500 . ?
C55 C54 1.3900 . ?
C59 H59A 0.9900 . ?
C59 H59B 0.9900 . ?
C59 C60 1.516(7) . ?
C60 H60A 0.9800 . ?
C60 H60B 0.9800 . ?
C60 H60C 0.9800 . ?
C61 H61A 0.9900 . ?
C61 H61B 0.9900 . ?
C61 C62 1.501(7) . ?
C62 H62A 0.9800 . ?
C62 H62B 0.9800 . ?
C62 H62C 0.9800 . ?
C63 H63A 0.9900 . ?
C63 H63B 0.9900 . ?
C63 C64 1.536(5) . ?
C64 C69 1.3900 . ?
C64 C65 1.3900 . ?
C69 H69 0.9500 . ?
C69 C68 1.3900 . ?
C68 H68 0.9500 . ?
C68 C67 1.3900 . ?
C67 C66 1.3900 . ?
C67 C70 1.541(3) . ?
C66 H66 0.9500 . ?
C66 C65 1.3900 . ?
C65 H65 0.9500 . ?
C70 C75 1.3900 . ?
C70 C71 1.3900 . ?
C75 H75 0.9500 . ?
C75 C74 1.3900 . ?
C74 H74 0.9500 . ?
C74 C73 1.3900 . ?
C73 C72 1.3900 . ?
C73 C76 1.538(3) . ?
C72 H72 0.9500 . ?
C72 C71 1.3900 . ?
C71 H71 0.9500 . ?
C76 C77 1.3900 . ?
C76 C81 1.3900 . ?
C77 H77 0.9500 . ?
C77 C78 1.3900 . ?
C78 H78 0.9500 . ?
C78 C79 1.3900 . ?
C79 C80 1.3900 . ?
C79 C82 1.542(5) . ?
C80 H80 0.9500 . ?
C80 C81 1.3900 . ?
C81 H81 0.9500 . ?
C82 H82A 0.9900 . ?
C82 H82B 0.9900 . ?

loop_
_geom_torsion_atom_site_label_1
_geom_torsion_atom_site_label_2
_geom_torsion_atom_site_label_3
_geom_torsion_atom_site_label_4
_geom_torsion
_geom_torsion_site_symmetry_1
_geom_torsion_site_symmetry_2
_geom_torsion_site_symmetry_3
_geom_torsion_site_symmetry_4
_geom_torsion_publ_flag
O1 C3 C8 C7 179.4(5) . . . . ?
O1 C3 C4 C5 -179.4(4) . . . . ?
O1 C3 C4 C41 -2.3(5) . . . 2_676 ?
O2 C6 C5 C4 -177.1(4) . . . . ?
O3 C13 C14 C15 -177.5(4) . . . . ?
O4 C16 C17 C12 -179.3(4) . . . . ?
C2 O1 C3 C8 18.2(8) . . . . ?
C2 O1 C3 C4 -162.4(6) . . . . ?
C3 O1 C2 C1 172.4(7) . . . . ?
C3 C8 C7 C6 0.0 . . . . ?
C3 C8 C7 C11 -179.7(4) . . . . ?
C8 C3 C4 C5 0.0 . . . . ?
C8 C3 C4 C41 177.1(4) . . . 2_676 ?
C8 C7 C6 O2 177.3(4) . . . . ?
C8 C7 C6 C5 0.0 . . . . ?
C8 C7 C11 C12 -87.5(5) . . . . ?
C7 C6 C5 C4 0.0 . . . . ?
C7 C11 C12 C13 96.0(5) . . . . ?
C7 C11 C12 C17 -85.4(5) . . . . ?
C6 O2 C9 C10 176.4(5) . . . . ?
C6 C7 C11 C12 92.7(5) . . . . ?
C6 C5 C4 C3 0.0 . . . . ?
C6 C5 C4 C41 -177.1(4) . . . 2_676 ?
C4 C3 C8 C7 0.0 . . . . ?
C9 O2 C6 C7 -175.0(4) . . . . ?
C9 O2 C6 C5 2.3(6) . . . . ?
C11 C7 C6 O2 -2.9(4) . . . . ?
C11 C7 C6 C5 179.7(4) . . . . ?
C11 C12 C13 O3 -3.7(4) . . . . ?
C11 C12 C13 C14 178.6(4) . . . . ?
C11 C12 C17 C16 -178.6(4) . . . . ?
C12 C13 C14 C15 0.0 . . . . ?
C13 O3 C20 C21 179.3(5) . . . . ?
C13 C12 C17 C16 0.0 . . . . ?
C13 C14 C15 C16 0.0 . . . . ?
C13 C14 C15 C22 -176.4(4) . . . . ?
C14 C15 C16 O4 179.3(4) . . . . ?
C14 C15 C16 C17 0.0 . . . . ?
C14 C15 C22 C23 -92.4(5) . . . . ?
C15 C16 C17 C12 0.0 . . . . ?
C15 C22 C23 C28 -178.2(4) . . . . ?
C15 C22 C23 C24 4.1(7) . . . . ?
C16 O4 C18 C19 179.2(5) . . . . ?
C16 C15 C22 C23 91.2(5) . . . . ?
C17 C12 C13 O3 177.7(4) . . . . ?
C17 C12 C13 C14 0.0 . . . . ?
C18 O4 C16 C15 -174.4(4) . . . . ?
C18 O4 C16 C17 4.9(6) . . . . ?
C20 O3 C13 C12 -175.6(4) . . . . ?
C20 O3 C13 C14 2.0(6) . . . . ?
C22 C15 C16 O4 -4.2(4) . . . . ?
C22 C15 C16 C17 176.5(4) . . . . ?
C22 C23 C28 C27 -177.8(5) . . . . ?
C22 C23 C24 C25 177.7(5) . . . . ?
C23 C28 C27 C26 0.0 . . . . ?
C28 C23 C24 C25 0.0 . . . . ?
C28 C27 C26 C25 0.0 . . . . ?
C28 C27 C26 C29 179.0(5) . . . . ?
C27 C26 C25 C24 0.0 . . . . ?
C27 C26 C29 C34 -28.5(5) . . . . ?
C27 C26 C29 C30 155.2(3) . . . . ?
C26 C25 C24 C23 0.0 . . . . ?
C26 C29 C34 C33 -176.3(5) . . . . ?
C26 C29 C30 C31 176.3(5) . . . . ?
C25 C26 C29 C34 150.5(3) . . . . ?
C25 C26 C29 C30 -25.8(5) . . . . ?
C24 C23 C28 C27 0.0 . . . . ?
C29 C26 C25 C24 -179.0(5) . . . . ?
C29 C34 C33 C32 0.0 . . . . ?
C34 C29 C30 C31 0.0 . . . . ?
C34 C33 C32 C31 0.0 . . . . ?
C34 C33 C32 C35 176.9(5) . . . . ?
C33 C32 C31 C30 0.0 . . . . ?
C33 C32 C35 C40 34.6(5) . . . . ?
C33 C32 C35 C36 -140.2(3) . . . . ?
C32 C31 C30 C29 0.0 . . . . ?
C32 C35 C40 C39 -174.8(5) . . . . ?
C32 C35 C36 C37 174.7(5) . . . . ?
C31 C32 C35 C40 -148.5(3) . . . . ?
C31 C32 C35 C36 36.7(5) . . . . ?
C30 C29 C34 C33 0.0 . . . . ?
C35 C32 C31 C30 -176.8(5) . . . . ?
C35 C40 C39 C38 0.0 . . . . ?
C40 C35 C36 C37 0.0 . . . . ?
C40 C39 C38 C37 0.0 . . . . ?
C40 C39 C38 C41 173.8(5) . . . . ?
C39 C38 C37 C36 0.0 . . . . ?
C39 C38 C41 C4 156.3(19) . . . 2_676 ?
C38 C37 C36 C35 0.0 . . . . ?
C37 C38 C41 C4 -30(2) . . . 2_676 ?
C36 C35 C40 C39 0.0 . . . . ?
C41 C38 C37 C36 -173.6(5) . . . . ?
O5 C44 C49 C48 179.2(4) . . . . ?
O5 C44 C49 C82 0.3(4) . . . 2_576 ?
O5 C44 C45 C46 -179.1(4) . . . . ?
O6 C47 C46 C45 -178.1(4) . . . . ?
O6 C47 C46 C52 3.6(4) . . . . ?
O8 C57 C56 C55 -179.8(4) . . . . ?
O8 C57 C56 C63 0.2(4) . . . . ?
C43 O5 C44 C49 173.4(5) . . . . ?
C43 O5 C44 C45 -7.5(7) . . . . ?
C44 O5 C43 C42 -177.3(7) . . . . ?
C44 C49 C48 C47 0.0 . . . . ?
C49 C44 C45 C46 0.0 . . . . ?
C49 C48 C47 O6 178.0(4) . . . . ?
C49 C48 C47 C46 0.0 . . . . ?
C48 C47 C46 C45 0.0 . . . . ?
C48 C47 C46 C52 -178.3(4) . . . . ?
C47 O6 C50 C51 177.9(5) . . . . ?
C47 C46 C45 C44 0.0 . . . . ?
C47 C46 C52 C53 -95.8(5) . . . . ?
C46 C52 C53 C58 79.7(5) . . . . ?
C46 C52 C53 C54 -99.9(5) . . . . ?
C45 C44 C49 C48 0.0 . . . . ?
C45 C44 C49 C82 -178.9(4) . . . 2_576 ?
C45 C46 C52 C53 85.9(5) . . . . ?
C50 O6 C47 C48 1.6(6) . . . . ?
C50 O6 C47 C46 179.6(4) . . . . ?
C52 C46 C45 C44 178.3(4) . . . . ?
C52 C53 C58 C57 -179.5(4) . . . . ?
C52 C53 C54 O7 0.1(4) . . . . ?
C52 C53 C54 C55 179.5(4) . . . . ?
C53 C58 C57 O8 179.8(4) . . . . ?
C53 C58 C57 C56 0.0 . . . . ?
C58 C53 C54 O7 -179.4(4) . . . . ?
C58 C53 C54 C55 0.0 . . . . ?
C58 C57 C56 C55 0.0 . . . . ?
C58 C57 C56 C63 -180.0(4) . . . . ?
C57 O8 C59 C60 -178.8(5) . . . . ?
C57 C56 C55 C54 0.0 . . . . ?
C57 C56 C63 C64 -84.8(5) . . . . ?
C56 C55 C54 O7 179.3(4) . . . . ?
C56 C55 C54 C53 0.0 . . . . ?
C56 C63 C64 C69 25.9(7) . . . . ?
C56 C63 C64 C65 -153.5(4) . . . . ?
C55 C56 C63 C64 95.2(5) . . . . ?
C54 O7 C61 C62 -79.2(7) . . . . ?
C54 C53 C58 C57 0.0 . . . . ?
C59 O8 C57 C58 -5.8(6) . . . . ?
C59 O8 C57 C56 174.0(4) . . . . ?
C61 O7 C54 C53 179.3(4) . . . . ?
C61 O7 C54 C55 -0.1(6) . . . . ?
C63 C56 C55 C54 180.0(4) . . . . ?
C63 C64 C69 C68 -179.3(5) . . . . ?
C63 C64 C65 C66 179.4(5) . . . . ?
C64 C69 C68 C67 0.0 . . . . ?
C69 C64 C65 C66 0.0 . . . . ?
C69 C68 C67 C66 0.0 . . . . ?
C69 C68 C67 C70 178.1(4) . . . . ?
C68 C67 C66 C65 0.0 . . . . ?
C68 C67 C70 C75 35.7(5) . . . . ?
C68 C67 C70 C71 -149.9(3) . . . . ?
C67 C66 C65 C64 0.0 . . . . ?
C67 C70 C75 C74 174.3(4) . . . . ?
C67 C70 C71 C72 -174.5(4) . . . . ?
C66 C67 C70 C75 -146.2(3) . . . . ?
C66 C67 C70 C71 28.2(5) . . . . ?
C65 C64 C69 C68 0.0 . . . . ?
C70 C67 C66 C65 -178.2(4) . . . . ?
C70 C75 C74 C73 0.0 . . . . ?
C75 C70 C71 C72 0.0 . . . . ?
C75 C74 C73 C72 0.0 . . . . ?
C75 C74 C73 C76 -173.2(4) . . . . ?
C74 C73 C72 C71 0.0 . . . . ?
C74 C73 C76 C77 -35.5(4) . . . . ?
C74 C73 C76 C81 143.8(3) . . . . ?
C73 C72 C71 C70 0.0 . . . . ?
C73 C76 C77 C78 179.2(4) . . . . ?
C73 C76 C81 C80 -179.2(4) . . . . ?
C72 C73 C76 C77 151.3(3) . . . . ?
C72 C73 C76 C81 -29.5(4) . . . . ?
C71 C70 C75 C74 0.0 . . . . ?
C76 C73 C72 C71 173.3(4) . . . . ?
C76 C77 C78 C79 0.0 . . . . ?
C77 C76 C81 C80 0.0 . . . . ?
C77 C78 C79 C80 0.0 . . . . ?
C77 C78 C79 C82 -179.6(5) . . . . ?
C78 C79 C80 C81 0.0 . . . . ?
C78 C79 C82 C49 -20(2) . . . 2_576 ?
C79 C80 C81 C76 0.0 . . . . ?
C80 C79 C82 C49 160.0(19) . . . 2_576 ?
C81 C76 C77 C78 0.0 . . . . ?
C82 C49 C48 C47 178.9(4) 2_576 . . . ?
C82 C79 C80 C81 179.6(4) . . . . ?

loop_
_smtbx_masks_void_nr
_smtbx_masks_void_average_x
_smtbx_masks_void_average_y
_smtbx_masks_void_average_z
_smtbx_masks_void_volume
_smtbx_masks_void_count_electrons
_smtbx_masks_void_content
1 -0.442 -0.212 0.500 875.9 144.9 '2.5 C6H14O'
2 0.500 0.500 0.000 12.6 0.0 ?
